data_7117315
loop_
_publ_author_name
'Xing-Cai Huang'
'Veacheslav Vieru'
'Liviu F. Chibotaru'
'Wolfgang Wernsdorfer'
'Shang-Da Jiang'
'Xin-Yi Wang'

_publ_section_title
;
 Determination of magnetic anisotropy in a multinuclear Tb^III^-based
 single-molecule magnet
;
_journal_name_full Chem.Commun.
_journal_page_first 10373
_journal_paper_doi 10.1039/C5cc03089G
_journal_volume 51
_journal_year 2015
_chemical_absolute_configuration rm
_chemical_formula_sum 'C46 H56 Cu2 N22 O10 Tb2'
_chemical_formula_weight 1522.05
_chemical_melting_point ?
_chemical_name_common CuTbValchxnN3_1-RR
_chemical_name_systematic
; 
 ? 
;
_space_group_IT_number 1
_symmetry_cell_setting triclinic
_symmetry_space_group_name_Hall 'P 1'
_symmetry_space_group_name_H-M 'P 1'
_atom_sites_solution_hydrogens geom
_atom_sites_solution_primary direct
_atom_sites_solution_secondary difmap
_audit_creation_method SHELXL-97
_audit_update_record
;
2014-04-29 deposited with the CCDC.
2015-05-06 downloaded from the CCDC.
;
_cell_angle_alpha 78.8790(10)
_cell_angle_beta 85.4400(10)
_cell_angle_gamma 79.3090(10)
_cell_formula_units_Z 1
_cell_length_a 9.64950(10)
_cell_length_b 11.9679(2)
_cell_length_c 12.5126(2)
_cell_measurement_reflns_used 9917
_cell_measurement_temperature 293(2)
_cell_measurement_theta_max 31.75
_cell_measurement_theta_min 2.53
_cell_volume 1391.83(4)
_computing_cell_refinement 'Bruker SAINT'
_computing_data_collection 'Bruker Apex II'
_computing_data_reduction 'Bruker SAINT'
_computing_molecular_graphics Diamond
_computing_publication_material 'SHELXL-97 (Sheldrick, 2008)'
_computing_structure_refinement 'SHELXL-97 (Sheldrick, 2008)'
_computing_structure_solution 'SHELXS-97 (Sheldrick, 2008)'
_diffrn_ambient_temperature 293(2)
_diffrn_measured_fraction_theta_full 0.998
_diffrn_measured_fraction_theta_max 0.998
_diffrn_measurement_device_type 'Bruker Apex II'
_diffrn_measurement_method 'phi and omega scans'
_diffrn_radiation_monochromator graphite
_diffrn_radiation_source 'fine-focus sealed tube'
_diffrn_radiation_type MoK\a
_diffrn_radiation_wavelength 0.71073
_diffrn_reflns_av_R_equivalents 0.0216
_diffrn_reflns_av_sigmaI/netI 0.0279
_diffrn_reflns_limit_h_max 11
_diffrn_reflns_limit_h_min -11
_diffrn_reflns_limit_k_max 14
_diffrn_reflns_limit_k_min -14
_diffrn_reflns_limit_l_max 14
_diffrn_reflns_limit_l_min -14
_diffrn_reflns_number 19222
_diffrn_reflns_theta_full 25.00
_diffrn_reflns_theta_max 25.00
_diffrn_reflns_theta_min 1.66
_exptl_absorpt_coefficient_mu 3.339
_exptl_absorpt_correction_T_max 0.8248
_exptl_absorpt_correction_T_min 0.3559
_exptl_absorpt_correction_type multi-scan
_exptl_absorpt_process_details 'SADABS: Bruker, 2000'
_exptl_crystal_colour 'black red'
_exptl_crystal_density_diffrn 1.806
_exptl_crystal_density_meas ?
_exptl_crystal_density_method 'not measured'
_exptl_crystal_description plate
_exptl_crystal_F_000 746
_exptl_crystal_size_max 0.39
_exptl_crystal_size_mid 0.25
_exptl_crystal_size_min 0.06
_refine_diff_density_max 0.537
_refine_diff_density_min -0.563
_refine_diff_density_rms 0.067
_refine_ls_abs_structure_details 'Flack H D (1983), Acta Cryst. A39, 876-881'
_refine_ls_abs_structure_Flack 0.009(11)
_refine_ls_extinction_method none
_refine_ls_goodness_of_fit_ref 1.014
_refine_ls_hydrogen_treatment constr
_refine_ls_matrix_type full
_refine_ls_number_parameters 754
_refine_ls_number_reflns 9109
_refine_ls_number_restraints 334
_refine_ls_restrained_S_all 1.038
_refine_ls_R_factor_all 0.0261
_refine_ls_R_factor_gt 0.0242
_refine_ls_shift/su_max 0.000
_refine_ls_shift/su_mean 0.000
_refine_ls_structure_factor_coef Fsqd
_refine_ls_weighting_details 'calc w=1/[\s^2^(Fo^2^)+(0.0440P)^2^+0.5754P] where P=(Fo^2^+2Fc^2^)/3'
_refine_ls_weighting_scheme calc
_refine_ls_wR_factor_gt 0.0641
_refine_ls_wR_factor_ref 0.0659
_reflns_number_gt 8647
_reflns_number_total 9109
_reflns_threshold_expression >2sigma(I)
_cod_data_source_file c5cc03089g2.cif
_cod_data_source_block CuTbValchxnN3_1-RR
_cod_depositor_comments
;
The following automatic conversions were performed:

'_chemical_melting_point' value 'not measured' was changed to '?' -
the value is undefined or not given.

'_exptl_absorpt_correction_type' value 'multi-Scan' changed to
'multi-scan' according to the built-in table from CIF Core dictionary
named 'cif_core.dic' version 2.4.1 from 2010-06-29.

'_exptl_crystal_density_meas' value 'not measured' was changed to '?'
- the value is perceived as not measured.

Automatic conversion script
Id: cif_fix_values 3392 2015-05-12 13:50:21Z andrius 
;
_cod_original_sg_symbol_H-M P1
_cod_database_code 7117315

loop_
_symmetry_equiv_pos_as_xyz
'x, y, z'

loop_
_atom_site_label
_atom_site_type_symbol
_atom_site_fract_x
_atom_site_fract_y
_atom_site_fract_z
_atom_site_U_iso_or_equiv
_atom_site_adp_type
_atom_site_occupancy
_atom_site_symmetry_multiplicity
_atom_site_calc_flag
_atom_site_refinement_flags
_atom_site_disorder_assembly
_atom_site_disorder_group
Tb1 Tb 0.411952(16) 0.431611(15) 0.652759(14) 0.03229(10) Uani 1 1 d . . .
Tb2 Tb 0.593808(17) 0.565460(15) 0.358341(15) 0.03302(10) Uani 1 1 d . . .
Cu1 Cu 0.65561(15) 0.18971(11) 0.72671(12) 0.0463(4) Uani 1 1 d . . .
Cu2 Cu 0.34841(13) 0.80882(10) 0.29267(11) 0.0405(3) Uani 1 1 d . . .
N1 N 0.8238(7) 0.1516(6) 0.8088(6) 0.0357(15) Uani 1 1 d U . .
N2 N 0.6829(9) 0.0312(7) 0.7099(7) 0.0428(19) Uani 1 1 d . . .
N3 N 0.3325(8) 0.9713(6) 0.2900(6) 0.0365(17) Uani 1 1 d . . .
N4 N 0.1659(7) 0.8502(6) 0.2266(6) 0.0371(15) Uani 1 1 d . . .
N5 N 0.4428(8) 0.4270(6) 0.4593(6) 0.0387(15) Uani 1 1 d DU . .
N6 N 0.4008(10) 0.3595(7) 0.4158(6) 0.0569(19) Uani 1 1 d DU . .
N7 N 0.3670(16) 0.2899(11) 0.3762(9) 0.1018(13) Uani 1 1 d DU . .
N8 N 0.5649(8) 0.5618(7) 0.5533(6) 0.0455(17) Uani 1 1 d DU . .
N9 N 0.5985(12) 0.6361(9) 0.5950(8) 0.071(2) Uani 1 1 d DU . .
N10 N 0.6394(16) 0.7042(11) 0.6349(9) 0.1018(13) Uani 1 1 d DU . .
N11 N 0.2376(9) 0.5957(7) 0.6063(7) 0.052(2) Uani 1 1 d DU . .
N12 N 0.2286(8) 0.6807(6) 0.5403(6) 0.0412(18) Uani 1 1 d DU . .
N13 N 0.2172(9) 0.7683(7) 0.4785(7) 0.055(2) Uani 1 1 d DU . .
N14 N 0.2783(11) 0.3859(8) 0.8184(8) 0.064(2) Uani 1 1 d DU . .
N15 N 0.2543(10) 0.3013(8) 0.8684(8) 0.062(2) Uani 1 1 d DU . .
N16 N 0.2248(13) 0.2125(11) 0.9159(11) 0.096(3) Uani 1 1 d DU . .
N17 N 0.7717(9) 0.3987(7) 0.3984(7) 0.052(2) Uani 1 1 d DU . .
N18 N 0.7855(8) 0.3141(6) 0.4654(7) 0.0430(19) Uani 1 1 d DU . .
N19 N 0.8036(10) 0.2349(7) 0.5344(8) 0.066(2) Uani 1 1 d DU . .
N20 N 0.7271(11) 0.6173(8) 0.1925(8) 0.064(2) Uani 1 1 d DU . .
N21 N 0.7487(9) 0.7045(8) 0.1400(8) 0.058(2) Uani 1 1 d DU . .
N22 N 0.7701(13) 0.7867(11) 0.0798(11) 0.101(4) Uani 1 1 d DU . .
C1 C 0.6825(9) 0.3931(8) 0.8095(7) 0.0330(18) Uani 1 1 d U . .
C2 C 0.6236(10) 0.5023(8) 0.8329(7) 0.039(2) Uani 1 1 d . . .
C3 C 0.6858(10) 0.5580(9) 0.8943(8) 0.047(2) Uani 1 1 d . . .
H3A H 0.6416 0.6291 0.9103 0.057 Uiso 1 1 calc R . .
C4 C 0.8182(11) 0.5062(10) 0.9331(10) 0.062(3) Uani 1 1 d . . .
H4A H 0.8651 0.5455 0.9719 0.074 Uiso 1 1 calc R . .
C5 C 0.8788(10) 0.4014(9) 0.9156(8) 0.049(2) Uani 1 1 d . . .
H5A H 0.9653 0.3680 0.9455 0.059 Uiso 1 1 calc R . .
C6 C 0.8171(9) 0.3406(8) 0.8541(7) 0.038(2) Uani 1 1 d . . .
C7 C 0.8753(9) 0.2187(9) 0.8538(7) 0.041(2) Uani 1 1 d . . .
H7A H 0.9581 0.1881 0.8902 0.049 Uiso 1 1 calc R . .
C8 C 0.8759(6) 0.0231(5) 0.8275(5) 0.0388(12) Uani 1 1 d U . .
H8A H 0.8253 -0.0112 0.8931 0.047 Uiso 1 1 calc R . .
C9 C 1.0350(10) -0.0161(9) 0.8449(8) 0.042(2) Uani 1 1 d U . .
H9A H 1.0892 0.0156 0.7814 0.051 Uiso 1 1 calc R . .
H9B H 1.0608 0.0110 0.9076 0.051 Uiso 1 1 calc R . .
C10 C 1.0660(10) -0.1471(9) 0.8635(7) 0.066(3) Uani 1 1 d . . .
H10A H 1.1669 -0.1726 0.8700 0.079 Uiso 1 1 calc R . .
H10B H 1.0202 -0.1768 0.9322 0.079 Uiso 1 1 calc R . .
C11 C 1.0188(7) -0.1992(6) 0.7754(6) 0.0583(17) Uani 1 1 d U . .
H11B H 1.0351 -0.2828 0.7969 0.070 Uiso 1 1 calc R . .
H11C H 1.0751 -0.1801 0.7089 0.070 Uiso 1 1 calc R . .
C12 C 0.8631(11) -0.1565(8) 0.7529(9) 0.052(2) Uani 1 1 d . . .
H12A H 0.8051 -0.1862 0.8149 0.063 Uiso 1 1 calc R . .
H12B H 0.8398 -0.1842 0.6897 0.063 Uiso 1 1 calc R . .
C13 C 0.8334(6) -0.0231(5) 0.7318(5) 0.0393(12) Uani 1 1 d . . .
H13A H 0.8918 0.0039 0.6677 0.047 Uiso 1 1 calc R . .
C14 C 0.5971(10) -0.0185(8) 0.6759(7) 0.042(2) Uani 1 1 d U . .
H14B H 0.6263 -0.0958 0.6701 0.050 Uiso 1 1 calc R . .
C15 C 0.4553(10) 0.0354(8) 0.6448(7) 0.0352(19) Uani 1 1 d . . .
C16 C 0.3652(11) -0.0307(9) 0.6107(7) 0.046(2) Uani 1 1 d . . .
H16A H 0.3976 -0.1091 0.6118 0.055 Uiso 1 1 calc R . .
C17 C 0.2358(12) 0.0151(10) 0.5769(9) 0.052(3) Uani 1 1 d . . .
H17B H 0.1816 -0.0312 0.5533 0.062 Uiso 1 1 calc R . .
C18 C 0.1807(12) 0.1310(10) 0.5766(9) 0.055(3) Uani 1 1 d . . .
H18A H 0.0900 0.1615 0.5534 0.066 Uiso 1 1 calc R . .
C19 C 0.2615(10) 0.2015(8) 0.6110(7) 0.039(2) Uani 1 1 d . . .
C20 C 0.4014(9) 0.1568(8) 0.6419(7) 0.0355(19) Uani 1 1 d . . .
C21 C 0.4059(11) 0.6333(9) 0.8323(9) 0.056(3) Uani 1 1 d U . .
H21A H 0.3175 0.6533 0.7971 0.085 Uiso 0.50 1 calc PR . .
H21B H 0.4528 0.6990 0.8189 0.085 Uiso 0.50 1 calc PR . .
H21C H 0.3891 0.6102 0.9093 0.085 Uiso 0.50 1 calc PR . .
H21D H 0.4554 0.6550 0.8864 0.085 Uiso 0.50 1 calc PR . .
H21E H 0.3201 0.6093 0.8647 0.085 Uiso 0.50 1 calc PR . .
H21F H 0.3839 0.6981 0.7742 0.085 Uiso 0.50 1 calc PR . .
C22 C 0.0768(11) 0.3648(10) 0.6047(11) 0.074(3) Uani 1 1 d U . .
H22A H 0.0616 0.4458 0.6072 0.111 Uiso 0.50 1 calc PR . .
H22B H 0.0248 0.3257 0.6644 0.111 Uiso 0.50 1 calc PR . .
H22C H 0.0452 0.3541 0.5371 0.111 Uiso 0.50 1 calc PR . .
H22D H 0.0262 0.3046 0.5986 0.111 Uiso 0.50 1 calc PR . .
H22E H 0.0629 0.4247 0.5414 0.111 Uiso 0.50 1 calc PR . .
H22F H 0.0425 0.3963 0.6687 0.111 Uiso 0.50 1 calc PR . .
C23 C 0.6092(10) 0.8410(8) 0.3744(7) 0.037(2) Uani 1 1 d . . .
C24 C 0.7472(9) 0.7938(9) 0.4076(7) 0.038(2) Uani 1 1 d . . .
C25 C 0.8322(9) 0.8589(8) 0.4388(7) 0.037(2) Uani 1 1 d . . .
H25A H 0.9226 0.8258 0.4615 0.045 Uiso 1 1 calc R . .
C26 C 0.7822(10) 0.9760(10) 0.4364(7) 0.043(2) Uani 1 1 d U . .
H26A H 0.8390 1.0216 0.4583 0.052 Uiso 1 1 calc R . .
C27 C 0.6481(10) 1.0250(9) 0.4017(7) 0.044(2) Uani 1 1 d U . .
H27A H 0.6147 1.1033 0.4002 0.053 Uiso 1 1 calc R . .
C28 C 0.5625(10) 0.9558(9) 0.3686(8) 0.039(2) Uani 1 1 d . . .
C29 C 0.4275(9) 1.0172(8) 0.3239(7) 0.0354(18) Uani 1 1 d . . .
H29A H 0.4086 1.0970 0.3195 0.043 Uiso 1 1 calc R . .
C30 C 0.2104(6) 1.0399(5) 0.2279(5) 0.0359(12) Uani 1 1 d . . .
H30A H 0.2410 1.0514 0.1506 0.043 Uiso 1 1 calc R . .
C31 C 0.1534(11) 1.1574(9) 0.2550(8) 0.048(2) Uani 1 1 d . . .
H31A H 0.2271 1.2042 0.2425 0.058 Uiso 1 1 calc R . .
H31B H 0.1223 1.1497 0.3313 0.058 Uiso 1 1 calc R . .
C32 C 0.0288(7) 1.2166(5) 0.1832(6) 0.0534(16) Uani 1 1 d . . .
H32A H -0.0125 1.2895 0.2053 0.064 Uiso 1 1 calc R . .
H32B H 0.0632 1.2334 0.1079 0.064 Uiso 1 1 calc R . .
C33 C -0.0826(9) 1.1426(7) 0.1916(7) 0.054(2) Uani 1 1 d . . .
H33A H -0.1542 1.1797 0.1398 0.065 Uiso 1 1 calc R . .
H33B H -0.1275 1.1365 0.2642 0.065 Uiso 1 1 calc R . .
C34 C -0.0235(12) 1.0224(10) 0.1696(10) 0.054(3) Uani 1 1 d . . .
H34A H 0.0096 1.0274 0.0939 0.064 Uiso 1 1 calc R . .
H34B H -0.0977 0.9761 0.1822 0.064 Uiso 1 1 calc R . .
C35 C 0.0973(5) 0.9641(4) 0.2426(5) 0.0346(11) Uani 1 1 d . . .
H35A H 0.0603 0.9577 0.3183 0.042 Uiso 1 1 calc R . .
C36 C 0.1122(9) 0.7792(8) 0.1805(7) 0.0369(18) Uani 1 1 d . . .
H36A H 0.0204 0.8029 0.1573 0.044 Uiso 1 1 calc R . .
C37 C 0.1850(10) 0.6672(8) 0.1631(7) 0.038(2) Uani 1 1 d . . .
C38 C 0.1183(11) 0.6083(9) 0.0977(8) 0.049(2) Uani 1 1 d . . .
H38A H 0.0280 0.6401 0.0742 0.059 Uiso 1 1 calc R . .
C39 C 0.1854(10) 0.5055(9) 0.0690(9) 0.054(2) Uani 1 1 d . . .
H39A H 0.1419 0.4706 0.0238 0.065 Uiso 1 1 calc R . .
C40 C 0.3160(11) 0.4543(9) 0.1069(8) 0.052(2) Uani 1 1 d . . .
H40A H 0.3602 0.3845 0.0880 0.062 Uiso 1 1 calc R . .
C41 C 0.3827(8) 0.5070(8) 0.1737(6) 0.0352(19) Uani 1 1 d . . .
C42 C 0.3127(9) 0.6099(8) 0.2060(7) 0.0351(19) Uani 1 1 d . . .
C43 C 0.9236(11) 0.6231(10) 0.4355(11) 0.074(3) Uani 1 1 d U . .
H43A H 0.9369 0.5428 0.4303 0.112 Uiso 0.50 1 calc PR . .
H43B H 0.9366 0.6300 0.5091 0.112 Uiso 0.50 1 calc PR . .
H43C H 0.9911 0.6597 0.3873 0.112 Uiso 0.50 1 calc PR . .
H43D H 0.9728 0.6789 0.4541 0.112 Uiso 0.50 1 calc PR . .
H43E H 0.9731 0.5916 0.3754 0.112 Uiso 0.50 1 calc PR . .
H43F H 0.9186 0.5620 0.4971 0.112 Uiso 0.50 1 calc PR . .
C44 C 0.6028(11) 0.3673(10) 0.1770(10) 0.063(3) Uani 1 1 d U . .
H44A H 0.6904 0.3470 0.2133 0.094 Uiso 0.50 1 calc PR . .
H44B H 0.6213 0.3897 0.1001 0.094 Uiso 0.50 1 calc PR . .
H44C H 0.5553 0.3019 0.1901 0.094 Uiso 0.50 1 calc PR . .
H44D H 0.5543 0.3454 0.1224 0.094 Uiso 0.50 1 calc PR . .
H44E H 0.6233 0.3026 0.2356 0.094 Uiso 0.50 1 calc PR . .
H44F H 0.6894 0.3905 0.1456 0.094 Uiso 0.50 1 calc PR . .
C45 C 0.5904(16) 0.1196(14) 1.0324(12) 0.104(4) Uani 1 1 d U . .
C46 C 0.4406(16) 0.8454(15) 0.0048(12) 0.109(4) Uani 1 1 d U . .
O1 O 0.6175(7) 0.3472(6) 0.7461(6) 0.0428(16) Uani 1 1 d . . .
O2 O 0.4751(7) 0.2300(5) 0.6654(5) 0.0403(15) Uani 1 1 d . . .
O3 O 0.4920(7) 0.5407(6) 0.7902(5) 0.0427(15) Uani 1 1 d U . .
O4 O 0.2233(7) 0.3185(6) 0.6126(6) 0.0466(16) Uani 1 1 d . . .
O5 O 0.5342(7) 0.7661(6) 0.3490(6) 0.0430(16) Uani 1 1 d . . .
O6 O 0.3854(7) 0.6509(5) 0.2739(5) 0.0396(14) Uani 1 1 d . . .
O7 O 0.7841(6) 0.6777(6) 0.4055(6) 0.0459(16) Uani 1 1 d U . .
O8 O 0.5147(7) 0.4625(6) 0.2186(5) 0.0421(15) Uani 1 1 d U . .
O9B O 0.531(2) 0.116(2) 0.9306(19) 0.098(6) Uani 0.476(17) 1 d PU A 1
O9A O 0.4549(14) 0.1562(13) 1.0797(13) 0.089(4) Uani 0.524(17) 1 d PU A 2
O10A O 0.470(3) 0.887(2) 0.0835(19) 0.093(6) Uani 0.446(17) 1 d PU B 2
O10B O 0.501(3) 0.8684(19) -0.0740(15) 0.147(7) Uani 0.554(17) 1 d PU B 1

loop_
_atom_site_aniso_label
_atom_site_aniso_U_11
_atom_site_aniso_U_22
_atom_site_aniso_U_33
_atom_site_aniso_U_23
_atom_site_aniso_U_13
_atom_site_aniso_U_12
Tb1 0.0311(2) 0.0267(2) 0.0391(2) -0.00719(15) -0.00785(16) -0.00125(17)
Tb2 0.0292(2) 0.0293(2) 0.0394(2) -0.00650(16) -0.00719(16) 0.00054(17)
Cu1 0.0459(8) 0.0255(7) 0.0699(8) -0.0164(6) -0.0294(6) 0.0072(6)
Cu2 0.0378(7) 0.0270(7) 0.0583(7) -0.0101(5) -0.0194(5) -0.0001(5)
N1 0.035(3) 0.025(3) 0.044(3) -0.012(2) -0.009(2) 0.010(2)
N2 0.045(4) 0.034(4) 0.051(4) -0.009(3) -0.009(3) -0.005(3)
N3 0.044(4) 0.022(4) 0.042(3) -0.009(3) -0.012(3) 0.006(3)
N4 0.036(3) 0.029(3) 0.048(3) -0.012(2) -0.007(2) 0.000(2)
N5 0.049(4) 0.030(3) 0.041(3) -0.009(3) -0.003(3) -0.013(3)
N6 0.090(4) 0.052(4) 0.037(3) -0.003(3) -0.002(3) -0.039(3)
N7 0.170(3) 0.085(2) 0.075(2) -0.0258(18) 0.003(2) -0.075(3)
N8 0.050(4) 0.046(4) 0.048(3) -0.012(3) -0.007(3) -0.018(3)
N9 0.088(5) 0.068(5) 0.063(4) -0.013(4) -0.005(4) -0.026(4)
N10 0.170(3) 0.085(2) 0.075(2) -0.0258(18) 0.003(2) -0.075(3)
N11 0.044(4) 0.041(4) 0.060(4) -0.001(3) 0.003(3) 0.006(3)
N12 0.037(3) 0.038(4) 0.045(3) -0.009(3) 0.000(3) 0.007(3)
N13 0.062(4) 0.042(4) 0.057(4) 0.001(3) -0.002(3) -0.007(3)
N14 0.074(5) 0.070(5) 0.048(4) -0.012(4) 0.007(4) -0.016(4)
N15 0.053(4) 0.076(5) 0.052(4) -0.006(4) 0.005(4) -0.009(4)
N16 0.072(5) 0.089(6) 0.110(6) 0.029(5) 0.008(5) -0.024(5)
N17 0.046(4) 0.041(4) 0.061(4) -0.004(3) -0.008(3) 0.008(3)
N18 0.036(3) 0.035(4) 0.063(4) -0.012(3) -0.021(3) -0.006(3)
N19 0.065(4) 0.047(4) 0.081(5) 0.008(4) -0.019(4) -0.008(3)
N20 0.066(4) 0.070(5) 0.059(4) -0.014(4) 0.013(4) -0.022(4)
N21 0.038(4) 0.076(5) 0.056(4) -0.003(4) -0.003(3) -0.007(4)
N22 0.076(6) 0.096(7) 0.109(6) 0.018(5) 0.009(5) -0.010(5)
C1 0.034(4) 0.030(4) 0.036(4) -0.006(3) -0.013(3) -0.002(3)
C2 0.046(5) 0.029(4) 0.042(4) -0.008(3) -0.010(4) 0.002(3)
C3 0.049(5) 0.038(4) 0.056(5) -0.017(3) -0.020(4) 0.004(3)
C4 0.059(6) 0.053(6) 0.084(7) -0.029(5) -0.024(5) -0.011(5)
C5 0.040(5) 0.048(5) 0.064(5) -0.018(4) -0.021(4) -0.003(4)
C6 0.036(4) 0.029(4) 0.047(4) -0.007(3) -0.010(3) 0.002(3)
C7 0.034(4) 0.045(5) 0.044(4) -0.009(3) -0.009(3) 0.000(3)
C8 0.043(3) 0.028(3) 0.039(3) -0.003(2) 0.000(2) 0.006(2)
C9 0.035(4) 0.045(5) 0.043(4) -0.010(3) -0.011(3) 0.012(3)
C10 0.057(5) 0.056(5) 0.074(6) -0.013(4) -0.020(4) 0.027(4)
C11 0.053(4) 0.039(4) 0.074(4) -0.012(3) 0.002(3) 0.011(3)
C12 0.055(5) 0.026(5) 0.074(6) -0.012(4) -0.009(5) 0.002(4)
C13 0.045(3) 0.031(3) 0.038(3) -0.003(2) -0.002(2) -0.001(2)
C14 0.053(4) 0.024(4) 0.045(4) -0.009(3) 0.000(3) 0.003(3)
C15 0.048(5) 0.027(4) 0.033(4) -0.007(3) 0.001(3) -0.013(4)
C16 0.054(5) 0.037(5) 0.049(5) -0.003(4) 0.008(4) -0.022(4)
C17 0.060(6) 0.046(5) 0.060(6) -0.017(4) 0.006(4) -0.033(5)
C18 0.052(6) 0.066(8) 0.052(6) -0.006(5) -0.013(4) -0.026(5)
C19 0.042(5) 0.032(5) 0.046(5) -0.007(4) -0.004(4) -0.015(4)
C20 0.032(4) 0.037(5) 0.039(4) -0.010(4) -0.007(3) -0.006(4)
C21 0.056(5) 0.048(5) 0.067(5) -0.026(4) -0.007(4) 0.005(4)
C22 0.048(5) 0.055(5) 0.116(7) -0.008(5) -0.018(4) -0.007(4)
C23 0.042(5) 0.038(5) 0.034(4) -0.003(3) -0.004(4) -0.019(4)
C24 0.034(5) 0.044(6) 0.033(4) 0.003(4) -0.004(3) -0.007(4)
C25 0.028(4) 0.041(5) 0.042(5) 0.000(4) -0.002(3) -0.012(4)
C26 0.037(4) 0.059(5) 0.039(4) -0.009(4) -0.009(3) -0.019(4)
C27 0.049(5) 0.040(5) 0.050(5) -0.020(4) -0.005(4) -0.014(4)
C28 0.033(4) 0.039(5) 0.044(4) -0.005(4) -0.005(3) -0.005(4)
C29 0.038(4) 0.029(4) 0.041(4) -0.005(3) -0.004(3) -0.010(3)
C30 0.040(3) 0.029(3) 0.036(3) -0.001(2) -0.009(2) 0.000(2)
C31 0.053(5) 0.036(5) 0.053(5) -0.006(4) -0.005(4) 0.003(4)
C32 0.059(4) 0.031(3) 0.062(4) -0.004(3) -0.008(3) 0.008(3)
C33 0.045(4) 0.037(4) 0.074(5) -0.008(4) -0.011(4) 0.010(3)
C34 0.055(6) 0.038(5) 0.067(6) -0.010(4) -0.016(5) -0.002(4)
C35 0.031(2) 0.028(3) 0.041(3) -0.006(2) -0.003(2) 0.004(2)
C36 0.032(3) 0.032(4) 0.044(4) -0.002(3) -0.011(3) -0.002(3)
C37 0.041(5) 0.033(5) 0.047(4) -0.011(3) -0.016(3) -0.011(4)
C38 0.051(5) 0.040(5) 0.063(5) -0.013(4) -0.024(4) -0.007(4)
C39 0.055(6) 0.051(5) 0.063(5) -0.019(4) -0.029(4) -0.004(4)
C40 0.064(6) 0.040(5) 0.057(5) -0.026(4) -0.005(4) -0.007(4)
C41 0.033(4) 0.039(4) 0.036(4) -0.008(3) -0.005(3) -0.008(3)
C42 0.037(4) 0.029(4) 0.040(4) -0.006(3) -0.002(3) -0.006(3)
C43 0.037(4) 0.057(5) 0.122(7) 0.004(5) -0.034(4) 0.005(3)
C44 0.051(5) 0.062(6) 0.075(6) -0.036(5) -0.003(4) 0.018(4)
C45 0.104(6) 0.131(7) 0.091(6) -0.050(5) 0.024(5) -0.033(6)
C46 0.105(7) 0.147(8) 0.088(6) -0.040(6) 0.009(5) -0.040(6)
O1 0.044(4) 0.029(4) 0.056(3) -0.015(3) -0.024(3) 0.007(3)
O2 0.041(4) 0.020(3) 0.062(4) -0.005(3) -0.014(3) -0.006(3)
O3 0.037(3) 0.040(3) 0.054(3) -0.018(3) -0.014(3) 0.002(3)
O4 0.039(4) 0.039(4) 0.061(4) -0.007(3) -0.009(3) -0.006(3)
O5 0.034(4) 0.036(4) 0.061(4) -0.014(3) -0.022(3) 0.001(3)
O6 0.042(4) 0.028(3) 0.052(3) -0.014(3) -0.020(3) 0.001(3)
O7 0.027(3) 0.041(4) 0.069(4) -0.006(3) -0.018(3) -0.001(3)
O8 0.045(3) 0.032(3) 0.048(3) -0.017(3) -0.006(3) 0.010(3)
O9B 0.075(10) 0.124(13) 0.086(10) -0.028(10) 0.004(8) 0.008(10)
O9A 0.084(7) 0.095(9) 0.082(8) -0.030(6) 0.020(6) 0.004(6)
O10A 0.099(12) 0.094(12) 0.087(11) -0.040(9) 0.013(9) -0.005(10)
O10B 0.213(16) 0.159(14) 0.083(9) -0.009(10) 0.009(10) -0.092(12)

loop_
_atom_type_symbol
_atom_type_description
_atom_type_scat_dispersion_real
_atom_type_scat_dispersion_imag
_atom_type_scat_source
C C 0.0033 0.0016 'International Tables Vol C Tables 4.2.6.8 and 6.1.1.4'
H H 0.0000 0.0000 'International Tables Vol C Tables 4.2.6.8 and 6.1.1.4'
N N 0.0061 0.0033 'International Tables Vol C Tables 4.2.6.8 and 6.1.1.4'
O O 0.0106 0.0060 'International Tables Vol C Tables 4.2.6.8 and 6.1.1.4'
Cu Cu 0.3201 1.2651 'International Tables Vol C Tables 4.2.6.8 and 6.1.1.4'
Tb Tb -0.1723 4.1537 'International Tables Vol C Tables 4.2.6.8 and 6.1.1.4'

loop_
_geom_angle_atom_site_label_1
_geom_angle_atom_site_label_2
_geom_angle_atom_site_label_3
_geom_angle
_geom_angle_site_symmetry_1
_geom_angle_site_symmetry_3
O1 Tb1 N11 147.8(3) . .
O1 Tb1 O2 65.0(2) . .
N11 Tb1 O2 146.3(3) . .
O1 Tb1 N14 88.6(3) . .
N11 Tb1 N14 87.7(3) . .
O2 Tb1 N14 85.1(3) . .
O1 Tb1 N5 112.3(2) . .
N11 Tb1 N5 86.8(3) . .
O2 Tb1 N5 81.9(2) . .
N14 Tb1 N5 147.3(3) . .
O1 Tb1 N8 82.7(3) . .
N11 Tb1 N8 82.0(3) . .
O2 Tb1 N8 120.9(3) . .
N14 Tb1 N8 144.6(3) . .
N5 Tb1 N8 66.0(2) . .
O1 Tb1 O3 61.9(2) . .
N11 Tb1 O3 86.4(3) . .
O2 Tb1 O3 122.5(2) . .
N14 Tb1 O3 73.5(3) . .
N5 Tb1 O3 138.1(2) . .
N8 Tb1 O3 72.1(2) . .
O1 Tb1 O4 124.5(2) . .
N11 Tb1 O4 84.7(3) . .
O2 Tb1 O4 61.8(2) . .
N14 Tb1 O4 72.8(3) . .
N5 Tb1 O4 74.6(2) . .
N8 Tb1 O4 138.9(2) . .
O3 Tb1 O4 145.4(2) . .
O1 Tb1 Cu1 32.79(16) . .
N11 Tb1 Cu1 177.89(19) . .
O2 Tb1 Cu1 32.60(16) . .
N14 Tb1 Cu1 90.3(3) . .
N5 Tb1 Cu1 94.53(18) . .
N8 Tb1 Cu1 100.1(2) . .
O3 Tb1 Cu1 93.68(14) . .
O4 Tb1 Cu1 94.08(16) . .
O6 Tb2 O5 65.2(2) . .
O6 Tb2 N17 148.0(3) . .
O5 Tb2 N17 145.9(3) . .
O6 Tb2 N20 90.6(3) . .
O5 Tb2 N20 83.8(3) . .
N17 Tb2 N20 87.2(3) . .
O6 Tb2 N8 110.6(3) . .
O5 Tb2 N8 83.2(3) . .
N17 Tb2 N8 87.0(3) . .
N20 Tb2 N8 147.4(3) . .
O6 Tb2 N5 82.6(2) . .
O5 Tb2 N5 122.9(2) . .
N17 Tb2 N5 81.1(3) . .
N20 Tb2 N5 145.0(3) . .
N8 Tb2 N5 65.1(2) . .
O6 Tb2 O8 63.0(2) . .
O5 Tb2 O8 122.5(2) . .
N17 Tb2 O8 85.8(3) . .
N20 Tb2 O8 73.6(3) . .
N8 Tb2 O8 137.8(2) . .
N5 Tb2 O8 72.8(2) . .
O6 Tb2 O7 125.1(2) . .
O5 Tb2 O7 61.1(2) . .
N17 Tb2 O7 84.8(3) . .
N20 Tb2 O7 73.5(3) . .
N8 Tb2 O7 74.0(2) . .
N5 Tb2 O7 137.2(2) . .
O8 Tb2 O7 146.0(2) . .
O6 Tb2 Cu2 32.56(15) . .
O5 Tb2 Cu2 32.99(15) . .
N17 Tb2 Cu2 177.6(2) . .
N20 Tb2 Cu2 90.5(3) . .
N8 Tb2 Cu2 94.6(2) . .
N5 Tb2 Cu2 101.13(18) . .
O8 Tb2 Cu2 94.11(14) . .
O7 Tb2 Cu2 94.03(15) . .
O2 Cu1 O1 82.8(3) . .
O2 Cu1 N2 94.7(3) . .
O1 Cu1 N2 176.8(3) . .
O2 Cu1 N1 171.6(3) . .
O1 Cu1 N1 94.0(3) . .
N2 Cu1 N1 88.1(3) . .
O2 Cu1 Tb1 41.85(18) . .
O1 Cu1 Tb1 41.61(19) . .
N2 Cu1 Tb1 136.3(3) . .
N1 Cu1 Tb1 135.6(2) . .
O6 Cu2 N3 170.2(3) . .
O6 Cu2 O5 81.7(3) . .
N3 Cu2 O5 95.9(3) . .
O6 Cu2 N4 96.7(3) . .
N3 Cu2 N4 85.2(3) . .
O5 Cu2 N4 176.3(3) . .
O6 Cu2 Tb2 40.63(19) . .
N3 Cu2 Tb2 137.5(2) . .
O5 Cu2 Tb2 41.6(2) . .
N4 Cu2 Tb2 137.1(2) . .
C7 N1 C8 122.6(7) . .
C7 N1 Cu1 126.6(7) . .
C8 N1 Cu1 110.2(4) . .
C14 N2 C13 123.6(8) . .
C14 N2 Cu1 127.3(7) . .
C13 N2 Cu1 108.7(5) . .
C29 N3 C30 123.3(7) . .
C29 N3 Cu2 123.9(6) . .
C30 N3 Cu2 112.1(5) . .
C36 N4 C35 126.2(7) . .
C36 N4 Cu2 123.1(6) . .
C35 N4 Cu2 110.6(4) . .
N6 N5 Tb1 124.5(6) . .
N6 N5 Tb2 121.9(6) . .
Tb1 N5 Tb2 113.3(2) . .
N7 N6 N5 176.1(14) . .
N9 N8 Tb2 121.9(7) . .
N9 N8 Tb1 120.9(7) . .
Tb2 N8 Tb1 115.5(3) . .
N10 N9 N8 175.8(15) . .
N12 N11 Tb1 135.3(7) . .
N13 N12 N11 176.7(9) . .
N15 N14 Tb1 133.0(9) . .
N14 N15 N16 176.3(14) . .
N18 N17 Tb2 135.5(7) . .
N19 N18 N17 175.8(10) . .
N21 N20 Tb2 134.5(9) . .
N22 N21 N20 173.9(14) . .
O1 C1 C2 119.4(7) . .
O1 C1 C6 123.9(8) . .
C2 C1 C6 116.6(7) . .
C3 C2 O3 125.4(9) . .
C3 C2 C1 123.5(9) . .
O3 C2 C1 111.1(7) . .
C2 C3 C4 118.3(9) . .
C5 C4 C3 121.2(9) . .
C4 C5 C6 122.1(9) . .
C5 C6 C1 118.2(8) . .
C5 C6 C7 119.4(8) . .
C1 C6 C7 121.3(8) . .
N1 C7 C6 126.0(9) . .
N1 C8 C13 107.8(5) . .
N1 C8 C9 116.0(6) . .
C13 C8 C9 110.5(5) . .
C10 C9 C8 107.9(8) . .
C11 C10 C9 114.8(7) . .
C10 C11 C12 112.4(6) . .
C11 C12 C13 109.2(7) . .
N2 C13 C8 107.6(5) . .
N2 C13 C12 115.1(6) . .
C8 C13 C12 111.1(6) . .
N2 C14 C15 124.7(8) . .
C16 C15 C20 117.1(9) . .
C16 C15 C14 119.9(9) . .
C20 C15 C14 123.0(7) . .
C17 C16 C15 122.6(10) . .
C16 C17 C18 121.1(9) . .
C17 C18 C19 120.0(10) . .
O4 C19 C18 126.8(9) . .
O4 C19 C20 112.8(7) . .
C18 C19 C20 120.2(10) . .
O2 C20 C19 117.0(8) . .
O2 C20 C15 124.0(8) . .
C19 C20 C15 118.9(8) . .
O5 C23 C28 125.1(9) . .
O5 C23 C24 115.9(9) . .
C28 C23 C24 119.0(8) . .
C25 C24 O7 124.7(8) . .
C25 C24 C23 121.9(9) . .
O7 C24 C23 113.4(8) . .
C24 C25 C26 119.0(8) . .
C27 C26 C25 120.2(9) . .
C26 C27 C28 119.7(10) . .
C23 C28 C27 120.1(9) . .
C23 C28 C29 124.1(8) . .
C27 C28 C29 115.7(9) . .
N3 C29 C28 126.3(8) . .
N3 C30 C31 116.4(6) . .
N3 C30 C35 106.6(5) . .
C31 C30 C35 111.9(6) . .
C30 C31 C32 109.6(7) . .
C33 C32 C31 111.9(7) . .
C32 C33 C34 112.6(7) . .
C33 C34 C35 111.2(8) . .
N4 C35 C34 116.5(6) . .
N4 C35 C30 107.3(5) . .
C34 C35 C30 109.6(6) . .
N4 C36 C37 124.8(8) . .
C42 C37 C38 116.9(9) . .
C42 C37 C36 125.8(8) . .
C38 C37 C36 117.2(8) . .
C39 C38 C37 121.3(9) . .
C40 C39 C38 120.3(9) . .
C39 C40 C41 120.2(9) . .
C40 C41 O8 125.4(9) . .
C40 C41 C42 119.6(8) . .
O8 C41 C42 114.9(7) . .
O6 C42 C37 124.3(8) . .
O6 C42 C41 114.4(7) . .
C37 C42 C41 121.1(8) . .
O9A C45 O9B 91.8(15) . .
O10B C46 O10A 116(2) . .
C1 O1 Cu1 126.5(6) . .
C1 O1 Tb1 127.4(6) . .
Cu1 O1 Tb1 105.6(3) . .
C20 O2 Cu1 125.5(6) . .
C20 O2 Tb1 128.9(6) . .
Cu1 O2 Tb1 105.6(3) . .
C2 O3 C21 116.2(7) . .
C2 O3 Tb1 119.0(5) . .
C21 O3 Tb1 124.6(6) . .
C19 O4 C22 116.1(8) . .
C19 O4 Tb1 119.1(5) . .
C22 O4 Tb1 124.4(6) . .
C23 O5 Cu2 124.6(6) . .
C23 O5 Tb2 130.0(6) . .
Cu2 O5 Tb2 105.4(3) . .
C42 O6 Cu2 122.9(6) . .
C42 O6 Tb2 129.2(5) . .
Cu2 O6 Tb2 106.8(3) . .
C24 O7 C43 117.3(8) . .
C24 O7 Tb2 119.2(5) . .
C43 O7 Tb2 123.4(6) . .
C41 O8 C44 118.3(7) . .
C41 O8 Tb2 117.9(5) . .
C44 O8 Tb2 123.7(6) . .

loop_
_geom_bond_atom_site_label_1
_geom_bond_atom_site_label_2
_geom_bond_distance
_geom_bond_site_symmetry_2
Tb1 O1 2.343(6) .
Tb1 N11 2.349(8) .
Tb1 O2 2.354(6) .
Tb1 N14 2.379(9) .
Tb1 N5 2.426(7) .
Tb1 N8 2.442(8) .
Tb1 O3 2.590(6) .
Tb1 O4 2.592(6) .
Tb1 Cu1 3.3989(14) .
Tb2 O6 2.316(6) .
Tb2 O5 2.346(7) .
Tb2 N17 2.379(8) .
Tb2 N20 2.392(9) .
Tb2 N8 2.427(7) .
Tb2 N5 2.502(7) .
Tb2 O8 2.559(6) .
Tb2 O7 2.631(6) .
Tb2 Cu2 3.4047(13) .
Cu1 O2 1.901(7) .
Cu1 O1 1.911(7) .
Cu1 N2 1.916(9) .
Cu1 N1 1.925(7) .
Cu2 O6 1.914(6) .
Cu2 N3 1.916(8) .
Cu2 O5 1.923(6) .
Cu2 N4 1.944(7) .
N1 C7 1.256(12) .
N1 C8 1.505(8) .
N2 C14 1.248(13) .
N2 C13 1.500(10) .
N3 C29 1.289(11) .
N3 C30 1.486(9) .
N4 C36 1.314(11) .
N4 C35 1.444(8) .
N5 N6 1.199(7) .
N6 N7 1.154(8) .
N8 N9 1.217(8) .
N9 N10 1.174(9) .
N11 N12 1.174(8) .
N12 N13 1.169(8) .
N14 N15 1.136(9) .
N15 N16 1.185(9) .
N17 N18 1.178(8) .
N18 N19 1.149(8) .
N20 N21 1.165(9) .
N21 N22 1.159(10) .
C1 O1 1.303(10) .
C1 C2 1.401(11) .
C1 C6 1.439(12) .
C2 C3 1.347(12) .
C2 O3 1.381(11) .
C3 C4 1.392(14) .
C4 C5 1.334(13) .
C5 C6 1.388(12) .
C6 C7 1.463(13) .
C8 C13 1.525(8) .
C8 C9 1.540(10) .
C9 C10 1.516(14) .
C10 C11 1.504(12) .
C11 C12 1.524(12) .
C12 C13 1.543(11) .
C14 C15 1.449(14) .
C15 C16 1.417(13) .
C15 C20 1.444(12) .
C16 C17 1.334(16) .
C17 C18 1.389(16) .
C18 C19 1.394(14) .
C19 O4 1.384(11) .
C19 C20 1.412(13) .
C20 O2 1.313(10) .
C21 O3 1.418(10) .
C22 O4 1.424(12) .
C23 O5 1.346(11) .
C23 C28 1.354(13) .
C23 C24 1.409(13) .
C24 C25 1.356(13) .
C24 O7 1.373(11) .
C25 C26 1.391(14) .
C26 C27 1.385(14) .
C27 C28 1.407(13) .
C28 C29 1.467(14) .
C30 C31 1.504(11) .
C30 C35 1.522(7) .
C31 C32 1.537(12) .
C32 C33 1.500(11) .
C33 C34 1.515(13) .
C34 C35 1.517(12) .
C36 C37 1.440(12) .
C37 C42 1.388(13) .
C37 C38 1.433(12) .
C38 C39 1.378(14) .
C39 C40 1.373(15) .
C40 C41 1.397(12) .
C41 O8 1.403(10) .
C41 C42 1.406(11) .
C42 O6 1.355(10) .
C43 O7 1.428(11) .
C44 O8 1.446(10) .
C45 O9A 1.420(17) .
C45 O9B 1.45(2) .
C46 O10B 1.12(2) .
C46 O10A 1.25(3) .

loop_
_geom_torsion_atom_site_label_1
_geom_torsion_atom_site_label_2
_geom_torsion_atom_site_label_3
_geom_torsion_atom_site_label_4
_geom_torsion
_geom_torsion_site_symmetry_1
_geom_torsion_site_symmetry_2
_geom_torsion_site_symmetry_3
_geom_torsion_site_symmetry_4
O1 Tb1 Cu1 O2 167.4(5) . . . .
N11 Tb1 Cu1 O2 61(6) . . . .
N14 Tb1 Cu1 O2 80.4(4) . . . .
N5 Tb1 Cu1 O2 -67.3(3) . . . .
N8 Tb1 Cu1 O2 -133.7(3) . . . .
O3 Tb1 Cu1 O2 153.9(3) . . . .
O4 Tb1 Cu1 O2 7.6(3) . . . .
N11 Tb1 Cu1 O1 -107(7) . . . .
O2 Tb1 Cu1 O1 -167.4(5) . . . .
N14 Tb1 Cu1 O1 -87.0(4) . . . .
N5 Tb1 Cu1 O1 125.3(4) . . . .
N8 Tb1 Cu1 O1 58.9(4) . . . .
O3 Tb1 Cu1 O1 -13.5(4) . . . .
O4 Tb1 Cu1 O1 -159.8(4) . . . .
O1 Tb1 Cu1 N2 176.4(5) . . . .
N11 Tb1 Cu1 N2 70(7) . . . .
O2 Tb1 Cu1 N2 9.0(5) . . . .
N14 Tb1 Cu1 N2 89.4(4) . . . .
N5 Tb1 Cu1 N2 -58.3(4) . . . .
N8 Tb1 Cu1 N2 -124.7(4) . . . .
O3 Tb1 Cu1 N2 162.8(4) . . . .
O4 Tb1 Cu1 N2 16.6(4) . . . .
O1 Tb1 Cu1 N1 -0.9(5) . . . .
N11 Tb1 Cu1 N1 -108(7) . . . .
O2 Tb1 Cu1 N1 -168.3(5) . . . .
N14 Tb1 Cu1 N1 -87.9(4) . . . .
N5 Tb1 Cu1 N1 124.4(4) . . . .
N8 Tb1 Cu1 N1 58.0(4) . . . .
O3 Tb1 Cu1 N1 -14.5(4) . . . .
O4 Tb1 Cu1 N1 -160.7(4) . . . .
O5 Tb2 Cu2 O6 168.2(5) . . . .
N17 Tb2 Cu2 O6 104(5) . . . .
N20 Tb2 Cu2 O6 90.4(4) . . . .
N8 Tb2 Cu2 O6 -121.9(4) . . . .
N5 Tb2 Cu2 O6 -56.4(4) . . . .
O8 Tb2 Cu2 O6 16.8(4) . . . .
O7 Tb2 Cu2 O6 163.8(4) . . . .
O6 Tb2 Cu2 N3 -165.5(5) . . . .
O5 Tb2 Cu2 N3 2.6(5) . . . .
N17 Tb2 Cu2 N3 -61(5) . . . .
N20 Tb2 Cu2 N3 -75.2(4) . . . .
N8 Tb2 Cu2 N3 72.6(4) . . . .
N5 Tb2 Cu2 N3 138.1(4) . . . .
O8 Tb2 Cu2 N3 -148.7(4) . . . .
O7 Tb2 Cu2 N3 -1.7(4) . . . .
O6 Tb2 Cu2 O5 -168.2(5) . . . .
N17 Tb2 Cu2 O5 -64(5) . . . .
N20 Tb2 Cu2 O5 -77.8(4) . . . .
N8 Tb2 Cu2 O5 70.0(4) . . . .
N5 Tb2 Cu2 O5 135.4(4) . . . .
O8 Tb2 Cu2 O5 -151.3(4) . . . .
O7 Tb2 Cu2 O5 -4.3(4) . . . .
O6 Tb2 Cu2 N4 6.7(4) . . . .
O5 Tb2 Cu2 N4 174.9(5) . . . .
N17 Tb2 Cu2 N4 111(5) . . . .
N20 Tb2 Cu2 N4 97.1(4) . . . .
N8 Tb2 Cu2 N4 -115.2(4) . . . .
N5 Tb2 Cu2 N4 -49.7(3) . . . .
O8 Tb2 Cu2 N4 23.5(4) . . . .
O7 Tb2 Cu2 N4 170.5(4) . . . .
O2 Cu1 N1 C7 -67(2) . . . .
O1 Cu1 N1 C7 -0.1(8) . . . .
N2 Cu1 N1 C7 -177.7(8) . . . .
Tb1 Cu1 N1 C7 0.5(9) . . . .
O2 Cu1 N1 C8 103.9(19) . . . .
O1 Cu1 N1 C8 171.1(5) . . . .
N2 Cu1 N1 C8 -6.5(5) . . . .
Tb1 Cu1 N1 C8 171.7(3) . . . .
O2 Cu1 N2 C14 -4.2(9) . . . .
O1 Cu1 N2 C14 37(6) . . . .
N1 Cu1 N2 C14 167.9(9) . . . .
Tb1 Cu1 N2 C14 -10.2(11) . . . .
O2 Cu1 N2 C13 169.0(5) . . . .
O1 Cu1 N2 C13 -149(6) . . . .
N1 Cu1 N2 C13 -18.9(5) . . . .
Tb1 Cu1 N2 C13 163.0(3) . . . .
O6 Cu2 N3 C29 -77.6(19) . . . .
O5 Cu2 N3 C29 -2.5(8) . . . .
N4 Cu2 N3 C29 -178.9(8) . . . .
Tb2 Cu2 N3 C29 -4.2(10) . . . .
O6 Cu2 N3 C30 92.8(18) . . . .
O5 Cu2 N3 C30 168.0(5) . . . .
N4 Cu2 N3 C30 -8.5(5) . . . .
Tb2 Cu2 N3 C30 166.2(3) . . . .
O6 Cu2 N4 C36 -4.7(7) . . . .
N3 Cu2 N4 C36 165.6(7) . . . .
O5 Cu2 N4 C36 59(5) . . . .
Tb2 Cu2 N4 C36 -9.1(9) . . . .
O6 Cu2 N4 C35 171.4(5) . . . .
N3 Cu2 N4 C35 -18.2(5) . . . .
O5 Cu2 N4 C35 -125(4) . . . .
Tb2 Cu2 N4 C35 167.0(3) . . . .
O1 Tb1 N5 N6 101.9(9) . . . .
N11 Tb1 N5 N6 -104.9(9) . . . .
O2 Tb1 N5 N6 43.3(9) . . . .
N14 Tb1 N5 N6 -24.2(12) . . . .
N8 Tb1 N5 N6 172.4(8) . . . .
O3 Tb1 N5 N6 174.0(8) . . . .
O4 Tb1 N5 N6 -19.6(8) . . . .
Cu1 Tb1 N5 N6 73.4(9) . . . .
O1 Tb1 N5 Tb2 -72.3(3) . . . .
N11 Tb1 N5 Tb2 80.8(3) . . . .
O2 Tb1 N5 Tb2 -131.0(3) . . . .
N14 Tb1 N5 Tb2 161.6(5) . . . .
N8 Tb1 N5 Tb2 -1.8(4) . . . .
O3 Tb1 N5 Tb2 -0.2(5) . . . .
O4 Tb1 N5 Tb2 166.2(4) . . . .
Cu1 Tb1 N5 Tb2 -100.8(3) . . . .
O6 Tb2 N5 N6 70.6(8) . . . .
O5 Tb2 N5 N6 124.5(8) . . . .
N17 Tb2 N5 N6 -81.7(9) . . . .
N20 Tb2 N5 N6 -9.8(11) . . . .
N8 Tb2 N5 N6 -172.6(8) . . . .
O8 Tb2 N5 N6 6.6(8) . . . .
O7 Tb2 N5 N6 -154.0(8) . . . .
Cu2 Tb2 N5 N6 97.5(8) . . . .
O6 Tb2 N5 Tb1 -115.0(3) . . . .
O5 Tb2 N5 Tb1 -61.1(4) . . . .
N17 Tb2 N5 Tb1 92.6(3) . . . .
N20 Tb2 N5 Tb1 164.6(5) . . . .
N8 Tb2 N5 Tb1 1.8(4) . . . .
O8 Tb2 N5 Tb1 -179.0(4) . . . .
O7 Tb2 N5 Tb1 20.4(5) . . . .
Cu2 Tb2 N5 Tb1 -88.2(3) . . . .
Tb1 N5 N6 N7 -78(16) . . . .
Tb2 N5 N6 N7 96(16) . . . .
O6 Tb2 N8 N9 -95.9(9) . . . .
O5 Tb2 N8 N9 -35.7(9) . . . .
N17 Tb2 N8 N9 111.6(9) . . . .
N20 Tb2 N8 N9 31.5(12) . . . .
N5 Tb2 N8 N9 -166.8(9) . . . .
O8 Tb2 N8 N9 -168.0(8) . . . .
O7 Tb2 N8 N9 26.2(9) . . . .
Cu2 Tb2 N8 N9 -66.7(9) . . . .
O6 Tb2 N8 Tb1 69.1(4) . . . .
O5 Tb2 N8 Tb1 129.3(4) . . . .
N17 Tb2 N8 Tb1 -83.4(4) . . . .
N20 Tb2 N8 Tb1 -163.5(5) . . . .
N5 Tb2 N8 Tb1 -1.8(4) . . . .
O8 Tb2 N8 Tb1 -3.0(6) . . . .
O7 Tb2 N8 Tb1 -168.8(4) . . . .
Cu2 Tb2 N8 Tb1 98.3(3) . . . .
O1 Tb1 N8 N9 -74.6(9) . . . .
N11 Tb1 N8 N9 77.0(9) . . . .
O2 Tb1 N8 N9 -129.5(9) . . . .
N14 Tb1 N8 N9 2.5(12) . . . .
N5 Tb1 N8 N9 167.0(9) . . . .
O3 Tb1 N8 N9 -11.9(9) . . . .
O4 Tb1 N8 N9 149.2(8) . . . .
Cu1 Tb1 N8 N9 -102.5(9) . . . .
O1 Tb1 N8 Tb2 120.3(4) . . . .
N11 Tb1 N8 Tb2 -88.2(4) . . . .
O2 Tb1 N8 Tb2 65.4(4) . . . .
N14 Tb1 N8 Tb2 -162.6(4) . . . .
N5 Tb1 N8 Tb2 1.9(4) . . . .
O3 Tb1 N8 Tb2 -177.0(4) . . . .
O4 Tb1 N8 Tb2 -15.9(6) . . . .
Cu1 Tb1 N8 Tb2 92.4(3) . . . .
Tb2 N8 N9 N10 -80(17) . . . .
Tb1 N8 N9 N10 115(17) . . . .
O1 Tb1 N11 N12 82.6(12) . . . .
O2 Tb1 N11 N12 -116.0(10) . . . .
N14 Tb1 N11 N12 166.4(11) . . . .
N5 Tb1 N11 N12 -45.8(11) . . . .
N8 Tb1 N11 N12 20.4(11) . . . .
O3 Tb1 N11 N12 92.8(11) . . . .
O4 Tb1 N11 N12 -120.7(11) . . . .
Cu1 Tb1 N11 N12 -174(6) . . . .
Tb1 N11 N12 N13 -132(17) . . . .
O1 Tb1 N14 N15 -70.5(12) . . . .
N11 Tb1 N14 N15 141.5(13) . . . .
O2 Tb1 N14 N15 -5.5(12) . . . .
N5 Tb1 N14 N15 61.1(15) . . . .
N8 Tb1 N14 N15 -145.8(11) . . . .
O3 Tb1 N14 N15 -131.5(13) . . . .
O4 Tb1 N14 N15 56.4(12) . . . .
Cu1 Tb1 N14 N15 -37.8(12) . . . .
Tb1 N14 N15 N16 -68(22) . . . .
O6 Tb2 N17 N18 -85.0(12) . . . .
O5 Tb2 N17 N18 113.7(10) . . . .
N20 Tb2 N17 N18 -171.7(11) . . . .
N8 Tb2 N17 N18 40.5(10) . . . .
N5 Tb2 N17 N18 -24.8(10) . . . .
O8 Tb2 N17 N18 -98.0(10) . . . .
O7 Tb2 N17 N18 114.7(11) . . . .
Cu2 Tb2 N17 N18 174(5) . . . .
Tb2 N17 N18 N19 -95(15) . . . .
O6 Tb2 N20 N21 66.9(12) . . . .
O5 Tb2 N20 N21 1.9(12) . . . .
N17 Tb2 N20 N21 -145.1(12) . . . .
N8 Tb2 N20 N21 -65.1(15) . . . .
N5 Tb2 N20 N21 144.7(10) . . . .
O8 Tb2 N20 N21 128.4(12) . . . .
O7 Tb2 N20 N21 -59.8(12) . . . .
Cu2 Tb2 N20 N21 34.3(12) . . . .
Tb2 N20 N21 N22 -145(11) . . . .
O1 C1 C2 C3 -177.6(10) . . . .
C6 C1 C2 C3 -0.4(14) . . . .
O1 C1 C2 O3 5.8(12) . . . .
C6 C1 C2 O3 -177.1(8) . . . .
O3 C2 C3 C4 178.7(10) . . . .
C1 C2 C3 C4 2.5(16) . . . .
C2 C3 C4 C5 -3.8(17) . . . .
C3 C4 C5 C6 2.9(17) . . . .
C4 C5 C6 C1 -0.7(16) . . . .
C4 C5 C6 C7 -169.2(10) . . . .
O1 C1 C6 C5 176.4(9) . . . .
C2 C1 C6 C5 -0.6(13) . . . .
O1 C1 C6 C7 -15.3(14) . . . .
C2 C1 C6 C7 167.7(8) . . . .
C8 N1 C7 C6 -169.6(7) . . . .
Cu1 N1 C7 C6 0.6(13) . . . .
C5 C6 C7 N1 174.3(10) . . . .
C1 C6 C7 N1 6.2(15) . . . .
C7 N1 C8 C13 -158.6(7) . . . .
Cu1 N1 C8 C13 29.8(6) . . . .
C7 N1 C8 C9 -34.2(10) . . . .
Cu1 N1 C8 C9 154.2(5) . . . .
N1 C8 C9 C10 179.4(6) . . . .
C13 C8 C9 C10 -57.6(8) . . . .
C8 C9 C10 C11 54.8(10) . . . .
C9 C10 C11 C12 -53.8(11) . . . .
C10 C11 C12 C13 52.3(10) . . . .
C14 N2 C13 C8 -146.9(9) . . . .
Cu1 N2 C13 C8 39.5(6) . . . .
C14 N2 C13 C12 -22.6(12) . . . .
Cu1 N2 C13 C12 163.9(6) . . . .
N1 C8 C13 N2 -44.8(7) . . . .
C9 C8 C13 N2 -172.4(6) . . . .
N1 C8 C13 C12 -171.5(6) . . . .
C9 C8 C13 C12 60.9(8) . . . .
C11 C12 C13 N2 -179.2(6) . . . .
C11 C12 C13 C8 -56.7(9) . . . .
C13 N2 C14 C15 -174.2(8) . . . .
Cu1 N2 C14 C15 -1.8(15) . . . .
N2 C14 C15 C16 -177.9(9) . . . .
N2 C14 C15 C20 5.0(14) . . . .
C20 C15 C16 C17 0.1(13) . . . .
C14 C15 C16 C17 -177.2(9) . . . .
C15 C16 C17 C18 -1.9(15) . . . .
C16 C17 C18 C19 0.5(16) . . . .
C17 C18 C19 O4 178.1(9) . . . .
C17 C18 C19 C20 2.7(15) . . . .
O4 C19 C20 O2 -1.2(11) . . . .
C18 C19 C20 O2 174.8(8) . . . .
O4 C19 C20 C15 179.6(8) . . . .
C18 C19 C20 C15 -4.4(13) . . . .
C16 C15 C20 O2 -176.2(8) . . . .
C14 C15 C20 O2 1.1(13) . . . .
C16 C15 C20 C19 3.0(12) . . . .
C14 C15 C20 C19 -179.7(8) . . . .
O5 C23 C24 C25 -177.8(8) . . . .
C28 C23 C24 C25 3.2(13) . . . .
O5 C23 C24 O7 1.8(11) . . . .
C28 C23 C24 O7 -177.3(8) . . . .
O7 C24 C25 C26 179.5(8) . . . .
C23 C24 C25 C26 -0.9(13) . . . .
C24 C25 C26 C27 -0.6(14) . . . .
C25 C26 C27 C28 -0.1(14) . . . .
O5 C23 C28 C27 177.3(8) . . . .
C24 C23 C28 C27 -3.8(13) . . . .
O5 C23 C28 C29 -6.0(15) . . . .
C24 C23 C28 C29 173.0(9) . . . .
C26 C27 C28 C23 2.3(14) . . . .
C26 C27 C28 C29 -174.7(8) . . . .
C30 N3 C29 C28 -168.8(8) . . . .
Cu2 N3 C29 C28 0.6(13) . . . .
C23 C28 C29 N3 4.0(15) . . . .
C27 C28 C29 N3 -179.1(9) . . . .
C29 N3 C30 C31 -32.4(11) . . . .
Cu2 N3 C30 C31 157.1(6) . . . .
C29 N3 C30 C35 -157.9(7) . . . .
Cu2 N3 C30 C35 31.5(7) . . . .
N3 C30 C31 C32 179.6(7) . . . .
C35 C30 C31 C32 -57.5(8) . . . .
C30 C31 C32 C33 54.1(10) . . . .
C31 C32 C33 C34 -53.1(10) . . . .
C32 C33 C34 C35 54.2(11) . . . .
C36 N4 C35 C34 -21.1(11) . . . .
Cu2 N4 C35 C34 162.9(6) . . . .
C36 N4 C35 C30 -144.3(8) . . . .
Cu2 N4 C35 C30 39.7(6) . . . .
C33 C34 C35 N4 -177.9(7) . . . .
C33 C34 C35 C30 -55.9(10) . . . .
N3 C30 C35 N4 -45.4(7) . . . .
C31 C30 C35 N4 -173.7(6) . . . .
N3 C30 C35 C34 -172.8(6) . . . .
C31 C30 C35 C34 59.0(8) . . . .
C35 N4 C36 C37 178.2(7) . . . .
Cu2 N4 C36 C37 -6.3(12) . . . .
N4 C36 C37 C42 10.3(15) . . . .
N4 C36 C37 C38 -171.3(9) . . . .
C42 C37 C38 C39 -7.0(15) . . . .
C36 C37 C38 C39 174.4(10) . . . .
C37 C38 C39 C40 3.0(17) . . . .
C38 C39 C40 C41 -0.8(16) . . . .
C39 C40 C41 O8 179.0(9) . . . .
C39 C40 C41 C42 2.9(14) . . . .
C38 C37 C42 O6 -176.4(8) . . . .
C36 C37 C42 O6 2.0(16) . . . .
C38 C37 C42 C41 9.1(14) . . . .
C36 C37 C42 C41 -172.5(8) . . . .
C40 C41 C42 O6 177.7(8) . . . .
O8 C41 C42 O6 1.2(11) . . . .
C40 C41 C42 C37 -7.3(13) . . . .
O8 C41 C42 C37 176.3(8) . . . .
C2 C1 O1 Cu1 -166.3(6) . . . .
C6 C1 O1 Cu1 16.7(13) . . . .
C2 C1 O1 Tb1 4.2(12) . . . .
C6 C1 O1 Tb1 -172.7(7) . . . .
O2 Cu1 O1 C1 163.8(8) . . . .
N2 Cu1 O1 C1 122(6) . . . .
N1 Cu1 O1 C1 -8.4(8) . . . .
Tb1 Cu1 O1 C1 172.2(9) . . . .
O2 Cu1 O1 Tb1 -8.4(3) . . . .
N2 Cu1 O1 Tb1 -50(6) . . . .
N1 Cu1 O1 Tb1 179.3(3) . . . .
N11 Tb1 O1 C1 4.1(10) . . . .
O2 Tb1 O1 C1 -164.7(8) . . . .
N14 Tb1 O1 C1 -79.5(8) . . . .
N5 Tb1 O1 C1 126.4(7) . . . .
N8 Tb1 O1 C1 66.1(7) . . . .
O3 Tb1 O1 C1 -7.5(7) . . . .
O4 Tb1 O1 C1 -147.4(7) . . . .
Cu1 Tb1 O1 C1 -172.1(10) . . . .
N11 Tb1 O1 Cu1 176.2(4) . . . .
O2 Tb1 O1 Cu1 7.5(3) . . . .
N14 Tb1 O1 Cu1 92.7(4) . . . .
N5 Tb1 O1 Cu1 -61.5(4) . . . .
N8 Tb1 O1 Cu1 -121.8(3) . . . .
O3 Tb1 O1 Cu1 164.6(4) . . . .
O4 Tb1 O1 Cu1 24.7(4) . . . .
C19 C20 O2 Cu1 171.5(6) . . . .
C15 C20 O2 Cu1 -9.3(12) . . . .
C19 C20 O2 Tb1 -4.3(12) . . . .
C15 C20 O2 Tb1 174.9(6) . . . .
O1 Cu1 O2 C20 -168.2(7) . . . .
N2 Cu1 O2 C20 9.7(8) . . . .
N1 Cu1 O2 C20 -100(2) . . . .
Tb1 Cu1 O2 C20 -176.5(9) . . . .
O1 Cu1 O2 Tb1 8.4(3) . . . .
N2 Cu1 O2 Tb1 -173.8(3) . . . .
N1 Cu1 O2 Tb1 76(2) . . . .
O1 Tb1 O2 C20 168.9(8) . . . .
N11 Tb1 O2 C20 -0.3(10) . . . .
N14 Tb1 O2 C20 78.1(7) . . . .
N5 Tb1 O2 C20 -71.8(7) . . . .
N8 Tb1 O2 C20 -127.5(7) . . . .
O3 Tb1 O2 C20 145.0(7) . . . .
O4 Tb1 O2 C20 5.0(7) . . . .
Cu1 Tb1 O2 C20 176.4(9) . . . .
O1 Tb1 O2 Cu1 -7.5(3) . . . .
N11 Tb1 O2 Cu1 -176.7(4) . . . .
N14 Tb1 O2 Cu1 -98.3(4) . . . .
N5 Tb1 O2 Cu1 111.8(3) . . . .
N8 Tb1 O2 Cu1 56.1(4) . . . .
O3 Tb1 O2 Cu1 -31.4(4) . . . .
O4 Tb1 O2 Cu1 -171.4(4) . . . .
C3 C2 O3 C21 -13.2(14) . . . .
C1 C2 O3 C21 163.4(8) . . . .
C3 C2 O3 Tb1 171.5(8) . . . .
C1 C2 O3 Tb1 -11.9(9) . . . .
O1 Tb1 O3 C2 10.2(6) . . . .
N11 Tb1 O3 C2 -163.7(7) . . . .
O2 Tb1 O3 C2 34.8(7) . . . .
N14 Tb1 O3 C2 107.6(7) . . . .
N5 Tb1 O3 C2 -82.5(7) . . . .
N8 Tb1 O3 C2 -81.0(7) . . . .
O4 Tb1 O3 C2 121.1(6) . . . .
Cu1 Tb1 O3 C2 18.4(6) . . . .
O1 Tb1 O3 C21 -164.7(8) . . . .
N11 Tb1 O3 C21 21.4(7) . . . .
O2 Tb1 O3 C21 -140.1(7) . . . .
N14 Tb1 O3 C21 -67.3(7) . . . .
N5 Tb1 O3 C21 102.6(8) . . . .
N8 Tb1 O3 C21 104.1(8) . . . .
O4 Tb1 O3 C21 -53.8(9) . . . .
Cu1 Tb1 O3 C21 -156.5(7) . . . .
C18 C19 O4 C22 16.8(14) . . . .
C20 C19 O4 C22 -167.4(9) . . . .
C18 C19 O4 Tb1 -170.5(8) . . . .
C20 C19 O4 Tb1 5.2(9) . . . .
O1 Tb1 O4 C19 -22.9(7) . . . .
N11 Tb1 O4 C19 171.9(6) . . . .
O2 Tb1 O4 C19 -5.1(6) . . . .
N14 Tb1 O4 C19 -98.8(7) . . . .
N5 Tb1 O4 C19 83.8(6) . . . .
N8 Tb1 O4 C19 100.7(7) . . . .
O3 Tb1 O4 C19 -112.3(6) . . . .
Cu1 Tb1 O4 C19 -9.8(6) . . . .
O1 Tb1 O4 C22 149.1(8) . . . .
N11 Tb1 O4 C22 -16.0(8) . . . .
O2 Tb1 O4 C22 166.9(8) . . . .
N14 Tb1 O4 C22 73.2(8) . . . .
N5 Tb1 O4 C22 -104.2(8) . . . .
N8 Tb1 O4 C22 -87.3(9) . . . .
O3 Tb1 O4 C22 59.7(9) . . . .
Cu1 Tb1 O4 C22 162.3(8) . . . .
C28 C23 O5 Cu2 3.1(13) . . . .
C24 C23 O5 Cu2 -175.8(6) . . . .
C28 C23 O5 Tb2 -178.1(7) . . . .
C24 C23 O5 Tb2 2.9(11) . . . .
O6 Cu2 O5 C23 171.2(7) . . . .
N3 Cu2 O5 C23 0.8(8) . . . .
N4 Cu2 O5 C23 107(5) . . . .
Tb2 Cu2 O5 C23 179.0(9) . . . .
O6 Cu2 O5 Tb2 -7.8(3) . . . .
N3 Cu2 O5 Tb2 -178.2(3) . . . .
N4 Cu2 O5 Tb2 -72(5) . . . .
O6 Tb2 O5 C23 -171.9(8) . . . .
N17 Tb2 O5 C23 -2.8(10) . . . .
N20 Tb2 O5 C23 -78.4(8) . . . .
N8 Tb2 O5 C23 71.6(7) . . . .
N5 Tb2 O5 C23 126.0(7) . . . .
O8 Tb2 O5 C23 -144.4(7) . . . .
O7 Tb2 O5 C23 -3.9(7) . . . .
Cu2 Tb2 O5 C23 -178.9(9) . . . .
O6 Tb2 O5 Cu2 7.0(3) . . . .
N17 Tb2 O5 Cu2 176.2(4) . . . .
N20 Tb2 O5 Cu2 100.5(4) . . . .
N8 Tb2 O5 Cu2 -109.4(3) . . . .
N5 Tb2 O5 Cu2 -55.0(4) . . . .
O8 Tb2 O5 Cu2 34.5(4) . . . .
O7 Tb2 O5 Cu2 175.1(4) . . . .
C37 C42 O6 Cu2 -15.9(13) . . . .
C41 C42 O6 Cu2 159.0(6) . . . .
C37 C42 O6 Tb2 177.4(7) . . . .
C41 C42 O6 Tb2 -7.7(11) . . . .
N3 Cu2 O6 C42 -85.1(18) . . . .
O5 Cu2 O6 C42 -161.4(7) . . . .
N4 Cu2 O6 C42 15.3(7) . . . .
Tb2 Cu2 O6 C42 -169.3(9) . . . .
N3 Cu2 O6 Tb2 84.2(18) . . . .
O5 Cu2 O6 Tb2 7.9(3) . . . .
N4 Cu2 O6 Tb2 -175.4(3) . . . .
O5 Tb2 O6 C42 161.3(8) . . . .
N17 Tb2 O6 C42 -7.3(10) . . . .
N20 Tb2 O6 C42 78.4(7) . . . .
N8 Tb2 O6 C42 -126.9(7) . . . .
N5 Tb2 O6 C42 -67.1(7) . . . .
O8 Tb2 O6 C42 7.3(7) . . . .
O7 Tb2 O6 C42 148.5(6) . . . .
Cu2 Tb2 O6 C42 168.4(9) . . . .
O5 Tb2 O6 Cu2 -7.1(3) . . . .
N17 Tb2 O6 Cu2 -175.6(4) . . . .
N20 Tb2 O6 Cu2 -90.0(4) . . . .
N8 Tb2 O6 Cu2 64.7(4) . . . .
N5 Tb2 O6 Cu2 124.5(3) . . . .
O8 Tb2 O6 Cu2 -161.1(4) . . . .
O7 Tb2 O6 Cu2 -19.9(5) . . . .
C25 C24 O7 C43 -1.9(13) . . . .
C23 C24 O7 C43 178.6(9) . . . .
C25 C24 O7 Tb2 174.7(7) . . . .
C23 C24 O7 Tb2 -4.9(9) . . . .
O6 Tb2 O7 C24 17.7(7) . . . .
O5 Tb2 O7 C24 4.4(6) . . . .
N17 Tb2 O7 C24 -174.9(6) . . . .
N20 Tb2 O7 C24 96.5(6) . . . .
N8 Tb2 O7 C24 -86.5(6) . . . .
N5 Tb2 O7 C24 -104.0(6) . . . .
O8 Tb2 O7 C24 110.6(6) . . . .
Cu2 Tb2 O7 C24 7.1(6) . . . .
O6 Tb2 O7 C43 -165.9(8) . . . .
O5 Tb2 O7 C43 -179.2(9) . . . .
N17 Tb2 O7 C43 1.4(8) . . . .
N20 Tb2 O7 C43 -87.2(8) . . . .
N8 Tb2 O7 C43 89.8(8) . . . .
N5 Tb2 O7 C43 72.3(9) . . . .
O8 Tb2 O7 C43 -73.0(9) . . . .
Cu2 Tb2 O7 C43 -176.5(8) . . . .
C40 C41 O8 C44 13.0(13) . . . .
C42 C41 O8 C44 -170.8(8) . . . .
C40 C41 O8 Tb2 -171.9(7) . . . .
C42 C41 O8 Tb2 4.3(9) . . . .
O6 Tb2 O8 C41 -5.6(5) . . . .
O5 Tb2 O8 C41 -33.7(7) . . . .
N17 Tb2 O8 C41 166.8(6) . . . .
N20 Tb2 O8 C41 -104.9(6) . . . .
N8 Tb2 O8 C41 85.9(7) . . . .
N5 Tb2 O8 C41 84.8(6) . . . .
O7 Tb2 O8 C41 -119.1(6) . . . .
Cu2 Tb2 O8 C41 -15.6(6) . . . .
O6 Tb2 O8 C44 169.2(8) . . . .
O5 Tb2 O8 C44 141.2(7) . . . .
N17 Tb2 O8 C44 -18.4(8) . . . .
N20 Tb2 O8 C44 69.9(8) . . . .
N8 Tb2 O8 C44 -99.3(8) . . . .
N5 Tb2 O8 C44 -100.4(8) . . . .
O7 Tb2 O8 C44 55.7(9) . . . .
Cu2 Tb2 O8 C44 159.2(7) . . . .
